data_7122196
loop_
_publ_author_name
'Yang, Xiaoming'
'Lin, Xinyu'
'Yang, Li'
'Zhang, Tonglai'

_publ_section_title
;
 A novel method to synthesize stable nitrogen-rich polynitrobenzenes with
 \p-stacking for high-energy-density energetic materials.
;
_journal_issue 73
_journal_name_full 'Chemical communications (Cambridge, England)'
_journal_page_first 10296
_journal_page_last 10299
_journal_paper_doi 10.1039/c8cc05413d
_journal_volume 54
_journal_year 2018
_chemical_formula_moiety 'C12 H2 Cl2 N8 O14'
_chemical_formula_sum 'C12 H2 Cl2 N8 O14'
_chemical_formula_weight 553.12
_space_group_crystal_system monoclinic
_space_group_IT_number 14
_space_group_name_Hall '-P 2ybc'
_space_group_name_H-M_alt 'P 1 21/c 1'
_symmetry_space_group_name_Hall '-P 2ybc'
_symmetry_space_group_name_H-M 'P 1 21/c 1'
_atom_sites_solution_hydrogens difmap
_atom_sites_solution_primary direct
_audit_creation_date 2017-05-18
_audit_creation_method
;
Olex2 1.2
(compiled 2017.03.28 svn.r3405 for OlexSys, GUI svn.r5337)
;
_audit_update_record
;
2018-06-18 deposited with the CCDC.
2018-08-14 downloaded from the CCDC.
;
_cell_angle_alpha 90
_cell_angle_beta 98.60(3)
_cell_angle_gamma 90
_cell_formula_units_Z 2
_cell_length_a 11.430(2)
_cell_length_b 5.4511(11)
_cell_length_c 15.427(3)
_cell_measurement_reflns_used 2882
_cell_measurement_temperature 153(2)
_cell_measurement_theta_max 27.4816
_cell_measurement_theta_min 1.8019
_cell_volume 950.4(3)
_computing_molecular_graphics 'Olex2 (Dolomanov et al., 2009)'
_computing_publication_material 'Olex2 (Dolomanov et al., 2009)'
_computing_structure_refinement 'XL (Sheldrick, 2008)'
_computing_structure_solution 'ShelXS (Sheldrick, 2008)'
_diffrn_ambient_temperature 153.15
_diffrn_measured_fraction_theta_full 0.984
_diffrn_measured_fraction_theta_max 0.979
_diffrn_measurement_device_type 'multiwire proportional'
_diffrn_measurement_method 'phi and omega scans'
_diffrn_radiation_monochromator graphite
_diffrn_radiation_type MoK\a
_diffrn_radiation_wavelength 0.71073
_diffrn_reflns_av_R_equivalents 0.0386
_diffrn_reflns_av_unetI/netI 0.0439
_diffrn_reflns_Laue_measured_fraction_full 0.984
_diffrn_reflns_Laue_measured_fraction_max 0.979
_diffrn_reflns_limit_h_max 14
_diffrn_reflns_limit_h_min -14
_diffrn_reflns_limit_k_max 6
_diffrn_reflns_limit_k_min -7
_diffrn_reflns_limit_l_max 18
_diffrn_reflns_limit_l_min -20
_diffrn_reflns_number 6277
_diffrn_reflns_point_group_measured_fraction_full 0.984
_diffrn_reflns_point_group_measured_fraction_max 0.979
_diffrn_reflns_theta_full 25.242
_diffrn_reflns_theta_max 27.481
_diffrn_reflns_theta_min 3.439
_exptl_absorpt_coefficient_mu 0.443
_exptl_absorpt_correction_T_max 1.0000
_exptl_absorpt_correction_T_min 0.8430
_exptl_absorpt_correction_type multi-scan
_exptl_absorpt_process_details 'CrystalClear (Rigaku Inc., 2008)'
_exptl_crystal_colour colorless
_exptl_crystal_density_diffrn 1.933
_exptl_crystal_description block
_exptl_crystal_F_000 552
_exptl_crystal_size_max 0.12
_exptl_crystal_size_mid 0.08
_exptl_crystal_size_min 0.03
_refine_diff_density_max 0.459
_refine_diff_density_min -0.456
_refine_diff_density_rms 0.088
_refine_ls_extinction_method none
_refine_ls_goodness_of_fit_ref 1.197
_refine_ls_hydrogen_treatment constr
_refine_ls_matrix_type full
_refine_ls_number_parameters 163
_refine_ls_number_reflns 2129
_refine_ls_number_restraints 0
_refine_ls_restrained_S_all 1.197
_refine_ls_R_factor_all 0.1100
_refine_ls_R_factor_gt 0.0978
_refine_ls_shift/su_max 0.001
_refine_ls_shift/su_mean 0.000
_refine_ls_structure_factor_coef Fsqd
_refine_ls_weighting_details 'w=1/[\s^2^(Fo^2^)+(0.0651P)^2^+2.7743P] where P=(Fo^2^+2Fc^2^)/3'
_refine_ls_weighting_scheme calc
_refine_ls_wR_factor_gt 0.2058
_refine_ls_wR_factor_ref 0.2146
_reflns_Friedel_coverage 0.000
_reflns_number_gt 1878
_reflns_number_total 2129
_reflns_threshold_expression 'I > 2\s(I)'
_cod_data_source_file c8cc05413d2.cif
_cod_data_source_block bwn17090
_cod_depositor_comments 'Adding full bibliography for 7122196--7122197.cif.'
_cod_database_code 7122196
_shelx_shelxl_version_number 2014/7
_shelx_space_group_comment
;
The symmetry employed for this shelxl refinement is uniquely defined
by the following loop, which should always be used as a source of
symmetry information in preference to the above space-group names.
They are only intended as comments.
;
_shelx_estimated_absorpt_t_max 0.987
_shelx_estimated_absorpt_t_min 0.949
_olex2_refinement_description
;
1. Fixed Uiso
 At 1.2 times of:
  All O(H) groups
2.a Riding coordinates:
 O7(H7)
;
_olex2_submission_special_instructions 'No special instructions were received'

loop_
_space_group_symop_operation_xyz
'x, y, z'
'-x, y+1/2, -z+1/2'
'-x, -y, -z'
'x, -y-1/2, z-1/2'

loop_
_atom_site_label
_atom_site_type_symbol
_atom_site_fract_x
_atom_site_fract_y
_atom_site_fract_z
_atom_site_U_iso_or_equiv
_atom_site_adp_type
_atom_site_occupancy
_atom_site_site_symmetry_order
_atom_site_calc_flag
_atom_site_refinement_flags_posn
Cl1 Cl 0.89612(11) 0.0896(3) 0.26290(8) 0.0463(4) Uani 1 1 d .
O1 O 0.6876(4) -0.5013(8) 0.5291(3) 0.0577(11) Uani 1 1 d .
O2 O 0.8314(4) -0.2719(9) 0.5888(3) 0.0671(13) Uani 1 1 d .
O3 O 0.9076(3) -0.4893(8) 0.4237(3) 0.0570(11) Uani 1 1 d .
O4 O 1.0188(3) -0.1704(9) 0.4196(3) 0.0645(12) Uani 1 1 d .
O5 O 0.7123(5) 0.5532(8) 0.2546(3) 0.0767(16) Uani 1 1 d .
O6 O 0.6012(4) 0.2830(8) 0.1849(2) 0.0637(13) Uani 1 1 d .
N1 N 0.6668(4) 0.3530(7) 0.2482(3) 0.0386(9) Uani 1 1 d .
N2 N 0.9238(3) -0.2685(8) 0.4166(3) 0.0362(9) Uani 1 1 d .
N3 N 0.7528(3) -0.3250(7) 0.5306(2) 0.0349(9) Uani 1 1 d .
N4 N 0.5477(3) -0.0607(7) 0.5061(2) 0.0296(8) Uani 1 1 d .
O7 O 0.5125(3) 0.3032(7) 0.3607(3) 0.0500(10) Uani 1 1 d .
H7 H 0.4661 0.2504 0.3938 0.060 Uiso 1 1 d R
C1 C 0.7980(4) 0.0543(9) 0.3345(3) 0.0317(10) Uani 1 1 d .
C2 C 0.8176(4) -0.1145(8) 0.4045(3) 0.0300(9) Uani 1 1 d .
C3 C 0.7311(4) -0.1493(8) 0.4569(3) 0.0299(9) Uani 1 1 d .
C4 C 0.6257(4) -0.0163(8) 0.4459(3) 0.0286(9) Uani 1 1 d .
C5 C 0.6067(4) 0.1557(8) 0.3767(3) 0.0305(9) Uani 1 1 d .
C6 C 0.6929(4) 0.1817(8) 0.3230(3) 0.0304(9) Uani 1 1 d .

loop_
_atom_site_aniso_label
_atom_site_aniso_U_11
_atom_site_aniso_U_22
_atom_site_aniso_U_33
_atom_site_aniso_U_23
_atom_site_aniso_U_13
_atom_site_aniso_U_12
Cl1 0.0493(7) 0.0527(8) 0.0401(7) 0.0001(6) 0.0172(5) -0.0010(6)
O1 0.061(3) 0.045(2) 0.066(3) 0.010(2) 0.007(2) 0.003(2)
O2 0.077(3) 0.069(3) 0.047(2) 0.009(2) -0.016(2) -0.002(2)
O3 0.051(2) 0.043(2) 0.070(3) -0.014(2) -0.0132(19) 0.0132(18)
O4 0.036(2) 0.079(3) 0.082(3) 0.023(3) 0.0206(19) 0.008(2)
O5 0.100(4) 0.049(3) 0.069(3) 0.024(2) -0.028(3) -0.031(2)
O6 0.091(3) 0.052(3) 0.038(2) 0.0027(19) -0.024(2) -0.007(2)
N1 0.043(2) 0.031(2) 0.040(2) 0.0052(18) 0.0005(17) -0.0001(17)
N2 0.030(2) 0.042(2) 0.035(2) 0.0003(18) 0.0011(15) 0.0064(17)
N3 0.037(2) 0.032(2) 0.036(2) 0.0017(17) 0.0052(16) 0.0068(17)
N4 0.0257(16) 0.032(2) 0.0300(18) -0.0013(15) 0.0006(14) 0.0017(14)
O7 0.041(2) 0.046(2) 0.063(2) 0.0155(19) 0.0090(17) 0.0058(16)
C1 0.034(2) 0.033(2) 0.028(2) -0.0066(18) 0.0048(17) -0.0026(18)
C2 0.028(2) 0.033(2) 0.028(2) -0.0035(18) 0.0016(16) 0.0041(17)
C3 0.033(2) 0.029(2) 0.027(2) 0.0000(17) 0.0008(16) 0.0051(17)
C4 0.028(2) 0.030(2) 0.027(2) -0.0013(17) 0.0008(15) -0.0010(17)
C5 0.029(2) 0.026(2) 0.035(2) -0.0003(18) -0.0022(17) 0.0034(16)
C6 0.036(2) 0.026(2) 0.027(2) 0.0037(17) -0.0010(17) -0.0007(18)

loop_
_atom_type_symbol
_atom_type_description
_atom_type_scat_dispersion_real
_atom_type_scat_dispersion_imag
_atom_type_scat_source
C C 0.0033 0.0016 'International Tables Vol C Tables 4.2.6.8 and 6.1.1.4'
H H 0.0000 0.0000 'International Tables Vol C Tables 4.2.6.8 and 6.1.1.4'
N N 0.0061 0.0033 'International Tables Vol C Tables 4.2.6.8 and 6.1.1.4'
O O 0.0106 0.0060 'International Tables Vol C Tables 4.2.6.8 and 6.1.1.4'
Cl Cl 0.1484 0.1585 'International Tables Vol C Tables 4.2.6.8 and 6.1.1.4'

loop_
_geom_angle_atom_site_label_1
_geom_angle_atom_site_label_2
_geom_angle_atom_site_label_3
_geom_angle
_geom_angle_site_symmetry_1
O5 N1 C6 118.3(4) .
O6 N1 O5 124.2(4) .
O6 N1 C6 117.5(4) .
O3 N2 C2 116.1(4) .
O4 N2 O3 125.5(4) .
O4 N2 C2 118.4(4) .
O1 N3 C3 117.8(4) .
O2 N3 O1 126.2(4) .
O2 N3 C3 115.9(4) .
N4 N4 C4 115.4(5) 3_656
C5 O7 H7 104.2 .
C2 C1 Cl1 121.7(3) .
C6 C1 Cl1 120.5(4) .
C6 C1 C2 117.7(4) .
C1 C2 N2 120.4(4) .
C3 C2 N2 120.0(4) .
C3 C2 C1 119.4(4) .
C2 C3 N3 119.1(4) .
C2 C3 C4 122.5(4) .
C4 C3 N3 118.3(4) .
N4 C4 C5 125.1(4) .
C3 C4 N4 116.9(4) .
C3 C4 C5 118.0(4) .
O7 C5 C4 124.6(4) .
O7 C5 C6 116.9(4) .
C6 C5 C4 118.5(4) .
C1 C6 N1 119.3(4) .
C1 C6 C5 123.7(4) .
C5 C6 N1 116.9(4) .

loop_
_geom_bond_atom_site_label_1
_geom_bond_atom_site_label_2
_geom_bond_distance
_geom_bond_site_symmetry_2
Cl1 C1 1.699(5) .
O1 N3 1.215(6) .
O2 N3 1.207(5) .
O3 N2 1.225(6) .
O4 N2 1.204(5) .
O5 N1 1.206(6) .
O6 N1 1.201(5) .
N1 C6 1.479(6) .
N2 C2 1.465(5) .
N3 C3 1.478(6) .
N4 N4 1.266(7) 3_656
N4 C4 1.402(6) .
O7 H7 0.8401 .
O7 C5 1.337(5) .
C1 C2 1.411(6) .
C1 C6 1.375(6) .
C2 C3 1.381(6) .
C3 C4 1.395(6) .
C4 C5 1.412(6) .
C5 C6 1.386(6) .

loop_
_geom_torsion_atom_site_label_1
_geom_torsion_atom_site_label_2
_geom_torsion_atom_site_label_3
_geom_torsion_atom_site_label_4
_geom_torsion
_geom_torsion_site_symmetry_1
Cl1 C1 C2 N2 -0.9(6) .
Cl1 C1 C2 C3 -175.2(3) .
Cl1 C1 C6 N1 -0.9(6) .
Cl1 C1 C6 C5 177.5(4) .
O1 N3 C3 C2 -117.9(5) .
O1 N3 C3 C4 65.1(6) .
O2 N3 C3 C2 65.2(6) .
O2 N3 C3 C4 -111.7(5) .
O3 N2 C2 C1 -128.1(5) .
O3 N2 C2 C3 46.1(6) .
O4 N2 C2 C1 52.6(6) .
O4 N2 C2 C3 -133.1(5) .
O5 N1 C6 C1 -79.3(6) .
O5 N1 C6 C5 102.2(6) .
O6 N1 C6 C1 100.9(5) .
O6 N1 C6 C5 -77.7(6) .
N2 C2 C3 N3 6.2(6) .
N2 C2 C3 C4 -176.9(4) .
N3 C3 C4 N4 -0.1(6) .
N3 C3 C4 C5 178.5(4) .
N4 N4 C4 C3 -179.3(5) 3_656
N4 N4 C4 C5 2.3(7) 3_656
N4 C4 C5 O7 1.5(7) .
N4 C4 C5 C6 179.1(4) .
O7 C5 C6 N1 -5.7(6) .
O7 C5 C6 C1 175.9(4) .
C1 C2 C3 N3 -179.5(4) .
C1 C2 C3 C4 -2.7(7) .
C2 C1 C6 N1 -177.5(4) .
C2 C1 C6 C5 0.9(7) .
C2 C3 C4 N4 -177.0(4) .
C2 C3 C4 C5 1.6(7) .
C3 C4 C5 O7 -176.9(4) .
C3 C4 C5 C6 0.6(6) .
C4 C5 C6 N1 176.6(4) .
C4 C5 C6 C1 -1.9(7) .
C6 C1 C2 N2 175.6(4) .
C6 C1 C2 C3 1.4(6) .
